data_2235721
loop_
_publ_author_name
'Ha, Kwang'

_publ_section_title
;
 (2,2'-Bipyrimidine-\k^2^<i>N</i>^1^,<i>N</i>^1'^)diiodidopalladium(II)
;
_journal_coeditor_code ZQ2173
_journal_issue 7
_journal_name_full 'Acta Crystallographica Section E'
_journal_page_first m974
_journal_paper_doi 10.1107/S1600536812028292
_journal_volume 68
_journal_year 2012
_chemical_formula_iupac '[Pd I2 (C8 H6 N4)]'
_chemical_formula_moiety 'C8 H6 I2 N4 Pd'
_chemical_formula_sum 'C8 H6 I2 N4 Pd'
_chemical_formula_weight 518.37
_chemical_name_systematic
;
(2,2'-Bipyrimidine-\k^2^<i>N</i>^1^,<i>N</i>^1'^)diiodidopalladium(II)
;
_space_group_IT_number 15
_symmetry_cell_setting monoclinic
_symmetry_space_group_name_Hall '-C 2yc'
_symmetry_space_group_name_H-M 'C 1 2/c 1'
_atom_sites_solution_hydrogens geom
_atom_sites_solution_primary direct
_atom_sites_solution_secondary difmap
_cell_angle_alpha 90.00
_cell_angle_beta 113.1990(10)
_cell_angle_gamma 90.00
_cell_formula_units_Z 8
_cell_length_a 16.1967(10)
_cell_length_b 15.2274(10)
_cell_length_c 10.4686(6)
_cell_measurement_reflns_used 4768
_cell_measurement_temperature 273(2)
_cell_measurement_theta_max 25.99
_cell_measurement_theta_min 2.42
_cell_volume 2373.1(3)
_computing_cell_refinement 'SAINT (Bruker, 2000)'
_computing_data_collection 'SMART (Bruker, 2000)'
_computing_data_reduction 'SAINT (Bruker, 2000)'
_computing_molecular_graphics 'ORTEP-3 (Farrugia, 1997) and PLATON (Spek, 2009)'
_computing_publication_material 'SHELXL97 (Sheldrick, 2008)'
_computing_structure_refinement 'SHELXL97 (Sheldrick, 2008)'
_computing_structure_solution 'SHELXS97 (Sheldrick, 2008)'
_diffrn_ambient_temperature 273(2)
_diffrn_measured_fraction_theta_full 0.970
_diffrn_measured_fraction_theta_max 0.970
_diffrn_measurement_device_type 'Bruker SMART 1000 CCD'
_diffrn_measurement_method '\f and \w scans'
_diffrn_radiation_monochromator graphite
_diffrn_radiation_source 'fine-focus sealed tube'
_diffrn_radiation_type MoK\a
_diffrn_radiation_wavelength 0.71073
_diffrn_reflns_av_R_equivalents 0.0244
_diffrn_reflns_av_sigmaI/netI 0.0275
_diffrn_reflns_limit_h_max 19
_diffrn_reflns_limit_h_min -19
_diffrn_reflns_limit_k_max 14
_diffrn_reflns_limit_k_min -18
_diffrn_reflns_limit_l_max 12
_diffrn_reflns_limit_l_min -12
_diffrn_reflns_number 7042
_diffrn_reflns_theta_full 26.01
_diffrn_reflns_theta_max 26.01
_diffrn_reflns_theta_min 1.91
_diffrn_standards_decay_% 0
_diffrn_standards_interval_count 0
_diffrn_standards_interval_time 0
_diffrn_standards_number 0
_exptl_absorpt_coefficient_mu 6.740
_exptl_absorpt_correction_T_max 1.000
_exptl_absorpt_correction_T_min 0.716
_exptl_absorpt_correction_type multi-scan
_exptl_absorpt_process_details '(SADABS; Bruker, 2000)'
_exptl_crystal_colour brown
_exptl_crystal_density_diffrn 2.902
_exptl_crystal_density_method 'not measured'
_exptl_crystal_description block
_exptl_crystal_F_000 1872
_exptl_crystal_size_max 0.34
_exptl_crystal_size_mid 0.16
_exptl_crystal_size_min 0.14
_refine_diff_density_max 0.638
_refine_diff_density_min -0.526
_refine_ls_extinction_method none
_refine_ls_goodness_of_fit_ref 1.100
_refine_ls_hydrogen_treatment constr
_refine_ls_matrix_type full
_refine_ls_number_parameters 136
_refine_ls_number_reflns 2268
_refine_ls_number_restraints 0
_refine_ls_restrained_S_all 1.100
_refine_ls_R_factor_all 0.0298
_refine_ls_R_factor_gt 0.0208
_refine_ls_shift/su_max 0.000
_refine_ls_shift/su_mean 0.000
_refine_ls_structure_factor_coef Fsqd
_refine_ls_weighting_details 'w=1/[\s^2^(Fo^2^)+(0.0213P)^2^+1.3937P] where P=(Fo^2^+2Fc^2^)/3'
_refine_ls_weighting_scheme calc
_refine_ls_wR_factor_gt 0.0453
_refine_ls_wR_factor_ref 0.0526
_reflns_number_gt 1937
_reflns_number_total 2268
_reflns_threshold_expression I>2\s(I)
_cod_data_source_file zq2173.cif
_cod_data_source_block I
_cod_original_sg_symbol_H-M 'C 2/c'
_cod_database_code 2235721
_cod_database_fobs_code 2235721

loop_
_symmetry_equiv_pos_as_xyz
'x, y, z'
'-x, y, -z+1/2'
'x+1/2, y+1/2, z'
'-x+1/2, y+1/2, -z+1/2'
'-x, -y, -z'
'x, -y, z-1/2'
'-x+1/2, -y+1/2, -z'
'x+1/2, -y+1/2, z-1/2'

loop_
_atom_site_type_symbol
_atom_site_label
_atom_site_fract_x
_atom_site_fract_y
_atom_site_fract_z
_atom_site_U_iso_or_equiv
_atom_site_adp_type
_atom_site_calc_flag
_atom_site_refinement_flags
_atom_site_occupancy
_atom_site_symmetry_multiplicity
Pd Pd1 0.15635(2) 0.29183(2) 0.33518(3) 0.02688(10) Uani d . 1 1
I I1 0.254992(19) 0.26771(2) 0.19695(3) 0.03728(10) Uani d . 1 1
I I2 0.16606(2) 0.45868(2) 0.30377(3) 0.04108(11) Uani d . 1 1
N N1 0.0758(2) 0.2998(2) 0.4483(3) 0.0281(8) Uani d . 1 1
N N2 -0.0087(2) 0.2101(2) 0.5372(3) 0.0319(8) Uani d . 1 1
N N3 0.0566(3) 0.0658(3) 0.4549(4) 0.0406(9) Uani d . 1 1
N N4 0.1337(2) 0.1591(2) 0.3566(3) 0.0290(8) Uani d . 1 1
C C1 0.0498(3) 0.3714(3) 0.4974(4) 0.0365(11) Uani d . 1 1
H H1 0.0702 0.4264 0.4846 0.044 Uiso calc R 1 1
C C2 -0.0068(3) 0.3644(3) 0.5664(4) 0.0372(11) Uani d . 1 1
H H2 -0.0241 0.4137 0.6020 0.045 Uiso calc R 1 1
C C3 -0.0364(3) 0.2830(3) 0.5807(4) 0.0359(11) Uani d . 1 1
H H3 -0.0775 0.2777 0.6222 0.043 Uiso calc R 1 1
C C4 0.0465(3) 0.2224(3) 0.4733(4) 0.0279(9) Uani d . 1 1
C C5 0.0804(3) 0.1433(3) 0.4274(4) 0.0308(10) Uani d . 1 1
C C6 0.0876(3) -0.0035(3) 0.4089(5) 0.0458(12) Uani d . 1 1
H H6 0.0726 -0.0596 0.4276 0.055 Uiso calc R 1 1
C C7 0.1411(3) 0.0054(3) 0.3348(5) 0.0474(13) Uani d . 1 1
H H7 0.1613 -0.0434 0.3021 0.057 Uiso calc R 1 1
C C8 0.1636(3) 0.0892(3) 0.3112(4) 0.0360(11) Uani d . 1 1
H H8 0.2003 0.0972 0.2626 0.043 Uiso calc R 1 1

loop_
_atom_site_aniso_label
_atom_site_aniso_U_11
_atom_site_aniso_U_22
_atom_site_aniso_U_33
_atom_site_aniso_U_12
_atom_site_aniso_U_13
_atom_site_aniso_U_23
Pd1 0.02714(18) 0.0290(2) 0.02898(18) 0.00127(14) 0.01582(14) 0.00223(14)
I1 0.03387(18) 0.0462(2) 0.04086(18) 0.00306(14) 0.02450(14) 0.00367(14)
I2 0.0467(2) 0.03180(19) 0.0551(2) 0.00018(14) 0.03117(16) 0.00690(14)
N1 0.0290(18) 0.028(2) 0.0278(18) 0.0023(16) 0.0118(15) 0.0021(16)
N2 0.0286(19) 0.036(2) 0.037(2) -0.0042(17) 0.0197(16) -0.0057(17)
N3 0.045(2) 0.031(2) 0.058(2) -0.0066(18) 0.034(2) -0.0061(19)
N4 0.0284(18) 0.029(2) 0.0338(18) 0.0016(16) 0.0174(15) -0.0006(16)
C1 0.046(3) 0.029(3) 0.039(2) 0.000(2) 0.022(2) 0.000(2)
C2 0.040(3) 0.036(3) 0.040(3) 0.009(2) 0.020(2) -0.003(2)
C3 0.031(2) 0.047(3) 0.037(2) 0.002(2) 0.021(2) -0.003(2)
C4 0.026(2) 0.032(3) 0.028(2) -0.0003(19) 0.0129(18) -0.0017(19)
C5 0.028(2) 0.034(3) 0.032(2) 0.000(2) 0.0140(18) -0.001(2)
C6 0.050(3) 0.024(3) 0.074(3) -0.003(2) 0.037(3) -0.006(3)
C7 0.053(3) 0.036(3) 0.065(3) 0.000(2) 0.035(3) -0.011(3)
C8 0.035(2) 0.036(3) 0.044(3) 0.002(2) 0.024(2) 0.001(2)

loop_
_atom_type_symbol
_atom_type_description
_atom_type_scat_dispersion_real
_atom_type_scat_dispersion_imag
_atom_type_scat_source
C C 0.0033 0.0016 'International Tables Vol C Tables 4.2.6.8 and 6.1.1.4'
H H 0.0000 0.0000 'International Tables Vol C Tables 4.2.6.8 and 6.1.1.4'
I I -0.4742 1.8119 'International Tables Vol C Tables 4.2.6.8 and 6.1.1.4'
N N 0.0061 0.0033 'International Tables Vol C Tables 4.2.6.8 and 6.1.1.4'
Pd Pd -0.9988 1.0072 'International Tables Vol C Tables 4.2.6.8 and 6.1.1.4'

loop_
_geom_angle_atom_site_label_1
_geom_angle_atom_site_label_2
_geom_angle_atom_site_label_3
_geom_angle
_geom_angle_publ_flag
N1 Pd1 N4 79.57(13) y
N1 Pd1 I1 175.12(10) ?
N4 Pd1 I1 95.56(9) ?
N1 Pd1 I2 95.66(10) ?
N4 Pd1 I2 173.70(9) ?
I1 Pd1 I2 89.215(14) y
C4 N1 C1 116.9(3) ?
C4 N1 Pd1 114.3(3) ?
C1 N1 Pd1 128.8(3) ?
C4 N2 C3 115.9(4) ?
C5 N3 C6 116.6(4) ?
C8 N4 C5 116.8(4) ?
C8 N4 Pd1 129.3(3) ?
C5 N4 Pd1 113.9(3) ?
N1 C1 C2 120.9(4) ?
N1 C1 H1 119.6 ?
C2 C1 H1 119.6 ?
C3 C2 C1 117.8(4) ?
C3 C2 H2 121.1 ?
C1 C2 H2 121.1 ?
N2 C3 C2 122.5(4) ?
N2 C3 H3 118.7 ?
C2 C3 H3 118.7 ?
N2 C4 N1 126.0(4) ?
N2 C4 C5 117.3(4) ?
N1 C4 C5 116.7(3) ?
N3 C5 N4 125.7(4) ?
N3 C5 C4 118.9(4) ?
N4 C5 C4 115.4(4) ?
N3 C6 C7 122.3(5) ?
N3 C6 H6 118.9 ?
C7 C6 H6 118.9 ?
C8 C7 C6 117.5(5) ?
C8 C7 H7 121.3 ?
C6 C7 H7 121.3 ?
N4 C8 C7 121.2(4) ?
N4 C8 H8 119.4 ?
C7 C8 H8 119.4 ?

loop_
_geom_bond_atom_site_label_1
_geom_bond_atom_site_label_2
_geom_bond_distance
_geom_bond_publ_flag
Pd1 N1 2.082(3) y
Pd1 N4 2.082(4) y
Pd1 I1 2.5696(4) y
Pd1 I2 2.5746(5) y
N1 C4 1.335(5) ?
N1 C1 1.342(5) ?
N2 C4 1.325(5) ?
N2 C3 1.343(6) ?
N3 C5 1.309(6) ?
N3 C6 1.338(6) ?
N4 C8 1.332(6) ?
N4 C5 1.363(5) ?
C1 C2 1.376(6) ?
C1 H1 0.9300 ?
C2 C3 1.358(6) ?
C2 H2 0.9300 ?
C3 H3 0.9300 ?
C4 C5 1.479(6) ?
C6 C7 1.379(6) ?
C6 H6 0.9300 ?
C7 C8 1.376(7) ?
C7 H7 0.9300 ?
C8 H8 0.9300 ?

loop_
_geom_hbond_atom_site_label_D
_geom_hbond_atom_site_label_H
_geom_hbond_atom_site_label_A
_geom_hbond_site_symmetry_A
_geom_hbond_distance_DH
_geom_hbond_distance_HA
_geom_hbond_distance_DA
_geom_hbond_angle_DHA
C1 H1 I2 . 0.93 2.92 3.525(4) 123.7
C8 H8 I1 . 0.93 2.91 3.522(5) 124.4
C6 H6 N2 5_556 0.93 2.60 3.523(6) 172.5

loop_
_geom_torsion_atom_site_label_1
_geom_torsion_atom_site_label_2
_geom_torsion_atom_site_label_3
_geom_torsion_atom_site_label_4
_geom_torsion
N4 Pd1 N1 C4 -2.9(3)
I2 Pd1 N1 C4 173.0(3)
N4 Pd1 N1 C1 177.6(4)
I2 Pd1 N1 C1 -6.5(4)
N1 Pd1 N4 C8 -179.4(4)
I1 Pd1 N4 C8 0.4(4)
N1 Pd1 N4 C5 0.7(3)
I1 Pd1 N4 C5 -179.5(3)
C4 N1 C1 C2 -1.9(6)
Pd1 N1 C1 C2 177.6(3)
N1 C1 C2 C3 -1.2(7)
C4 N2 C3 C2 -3.0(6)
C1 C2 C3 N2 3.8(7)
C3 N2 C4 N1 -0.4(6)
C3 N2 C4 C5 178.4(4)
C1 N1 C4 N2 2.8(6)
Pd1 N1 C4 N2 -176.7(3)
C1 N1 C4 C5 -176.0(3)
Pd1 N1 C4 C5 4.5(5)
C6 N3 C5 N4 0.0(7)
C6 N3 C5 C4 178.8(4)
C8 N4 C5 N3 0.3(6)
Pd1 N4 C5 N3 -179.8(4)
C8 N4 C5 C4 -178.5(4)
Pd1 N4 C5 C4 1.4(4)
N2 C4 C5 N3 -1.8(6)
N1 C4 C5 N3 177.1(4)
N2 C4 C5 N4 177.2(4)
N1 C4 C5 N4 -3.9(6)
C5 N3 C6 C7 -0.7(7)
N3 C6 C7 C8 1.2(8)
C5 N4 C8 C7 0.2(6)
Pd1 N4 C8 C7 -179.7(3)
C6 C7 C8 N4 -0.9(7)

loop_
_cod_related_entry_id
_cod_related_entry_database
_cod_related_entry_code
1 ChemSpider 30657933
